data_7040183
loop_
_publ_author_name
'Perlepe, Panagiota S.'
'Cunha-Silva, Lu\'is'
'Bekiari, Vlasoula'
'Gagnon, Kevin J.'
'Teat, Simon J.'
'Escuer, Albert'
'Stamatatos, Theocharis C.'

_publ_section_title
;
 Structural diversity in Ni(II) cluster chemistry: Ni5, Ni6, and {NiNa2}n
 complexes bearing the Schiff-base ligand
 N-naphthalidene-2-amino-5-chlorobenzoic acid.
;
_journal_issue 25
_journal_name_full 'Dalton transactions (Cambridge, England : 2003)'
_journal_page_first 10256
_journal_page_last 10270
_journal_paper_doi 10.1039/c6dt01162d
_journal_volume 45
_journal_year 2016
_chemical_formula_moiety 'C77 H58 Cl4 N4 Ni5 O17, 5(C H4 O), 2(C6 H14)'
_chemical_formula_sum 'C94 H106 Cl4 N4 Ni5 O22'
_chemical_formula_weight 2079.17
_space_group_crystal_system triclinic
_space_group_IT_number 2
_space_group_name_Hall '-P 1'
_space_group_name_H-M_alt 'P -1'
_symmetry_space_group_name_Hall '-P 1'
_symmetry_space_group_name_H-M 'P -1'
_atom_sites_solution_hydrogens mixed
_audit_creation_date '19 May 2016'
_audit_creation_method 'SHELXL-2014/7 and enCIFer'
_audit_update_record
;
2016-05-20 deposited with the CCDC.
2016-05-23 downloaded from the CCDC.
;
_cell_angle_alpha 101.736(8)
_cell_angle_beta 96.477(8)
_cell_angle_gamma 116.529(7)
_cell_formula_units_Z 2
_cell_length_a 14.472(2)
_cell_length_b 14.473(2)
_cell_length_c 24.048(4)
_cell_measurement_reflns_used 9189
_cell_measurement_temperature 150(2)
_cell_measurement_theta_max 29.61
_cell_measurement_theta_min 2.50
_cell_volume 4291.5(12)
_computing_cell_refinement 'SAINT (Bruker AXS Inc., 2012)'
_computing_data_collection 'APEX2 (Bruker AXS Inc., 2012)'
_computing_data_reduction 'SAINT (Bruker AXS Inc., 2012)'
_computing_molecular_graphics 'DIAMOND (Brandenburg, 2009)'
_computing_publication_material 'SHELXTL (Sheldrick, 2014)'
_computing_structure_refinement 'SHELXL-2014/7 (Sheldrick, 2014)'
_computing_structure_solution 'SHELXS (Sheldrick, 2014)'
_diffrn_ambient_temperature 150(2)
_diffrn_measured_fraction_theta_full 0.992
_diffrn_measured_fraction_theta_max 0.992
_diffrn_measurement_device_type 'Bruker X8 Kappa CCD APEX II'
_diffrn_measurement_method '\f and \w scans'
_diffrn_radiation_type MoK\a
_diffrn_radiation_wavelength 0.71073
_diffrn_reflns_av_R_equivalents 0.0604
_diffrn_reflns_av_unetI/netI 0.0484
_diffrn_reflns_Laue_measured_fraction_full 0.992
_diffrn_reflns_Laue_measured_fraction_max 0.992
_diffrn_reflns_limit_h_max 17
_diffrn_reflns_limit_h_min -17
_diffrn_reflns_limit_k_max 17
_diffrn_reflns_limit_k_min -17
_diffrn_reflns_limit_l_max 29
_diffrn_reflns_limit_l_min -29
_diffrn_reflns_number 110715
_diffrn_reflns_point_group_measured_fraction_full 0.992
_diffrn_reflns_point_group_measured_fraction_max 0.992
_diffrn_reflns_theta_full 25.242
_diffrn_reflns_theta_max 25.682
_diffrn_reflns_theta_min 3.639
_diffrn_source 'fine-focus sealed tube'
_exptl_absorpt_coefficient_mu 1.282
_exptl_absorpt_correction_T_max 0.938
_exptl_absorpt_correction_T_min 0.899
_exptl_absorpt_correction_type multi-scan
_exptl_absorpt_process_details
; 
'SADABS V2012/1 (Bruker AXS Inc.)' 
;
_exptl_crystal_colour green
_exptl_crystal_density_diffrn 1.609
_exptl_crystal_description plate
_exptl_crystal_F_000 2164
_exptl_crystal_size_max 0.100
_exptl_crystal_size_mid 0.070
_exptl_crystal_size_min 0.050
_refine_diff_density_max 1.273
_refine_diff_density_min -0.565
_refine_diff_density_rms 0.110
_refine_ls_extinction_method none
_refine_ls_goodness_of_fit_ref 0.935
_refine_ls_hydrogen_treatment mixed
_refine_ls_matrix_type full
_refine_ls_number_parameters 1058
_refine_ls_number_reflns 16187
_refine_ls_number_restraints 3
_refine_ls_restrained_S_all 0.935
_refine_ls_R_factor_all 0.0791
_refine_ls_R_factor_gt 0.0657
_refine_ls_shift/su_max 0.000
_refine_ls_shift/su_mean 0.000
_refine_ls_structure_factor_coef Fsqd
_refine_ls_weighting_details 'w=1/[\s^2^(Fo^2^)+(0.0714P)^2^+31.3910P] where P=(Fo^2^+2Fc^2^)/3'
_refine_ls_weighting_scheme calc
_refine_ls_wR_factor_gt 0.1539
_refine_ls_wR_factor_ref 0.1623
_reflns_Friedel_coverage 0.000
_reflns_number_gt 13656
_reflns_number_total 16187
_reflns_threshold_expression 'I > 2\s(I)'
_cod_data_source_file c6dt01162d1.cif
_cod_data_source_block comp1_rev
_cod_original_cell_volume 4291.5(11)
_cod_database_code 7040183
_shelx_shelxl_version_number 2014/7
_shelx_space_group_comment
;
The symmetry employed for this shelxl refinement is uniquely defined
by the following loop, which should always be used as a source of
symmetry information in preference to the above space-group names.
They are only intended as comments.
;
_shelx_estimated_absorpt_t_min 0.883
_shelx_estimated_absorpt_t_max 0.939

loop_
_space_group_symop_operation_xyz
'x, y, z'
'-x, -y, -z'

loop_
_atom_site_label
_atom_site_type_symbol
_atom_site_fract_x
_atom_site_fract_y
_atom_site_fract_z
_atom_site_U_iso_or_equiv
_atom_site_adp_type
_atom_site_occupancy
_atom_site_site_symmetry_order
_atom_site_calc_flag
_atom_site_refinement_flags_posn
_atom_site_refinement_flags_adp
Ni1 Ni 0.31569(4) 0.49128(4) 0.24062(2) 0.01493(14) Uani 1 1 d . .
Ni2 Ni 0.13517(4) 0.27958(4) 0.16562(2) 0.01514(14) Uani 1 1 d . .
Ni3 Ni 0.28076(5) 0.53553(5) 0.36004(3) 0.01843(15) Uani 1 1 d . .
Ni4 Ni 0.47223(4) 0.71196(5) 0.32229(3) 0.01566(14) Uani 1 1 d . .
Ni5 Ni 0.30239(5) 0.43465(5) 0.10756(3) 0.01704(14) Uani 1 1 d . .
Cl1 Cl 0.88243(14) 0.57574(13) 0.39058(9) 0.0536(5) Uani 1 1 d . .
Cl2 Cl -0.00866(11) -0.01481(10) 0.36028(6) 0.0323(3) Uani 1 1 d . .
Cl3 Cl 0.63858(15) 0.96713(16) 0.09962(9) 0.0769(8) Uani 1 1 d . .
Cl4 Cl -0.23598(14) 0.47546(15) 0.20334(9) 0.0556(5) Uani 1 1 d . .
O1 O 0.2962(2) 0.3644(2) 0.17330(13) 0.0168(7) Uani 1 1 d . .
O2 O 0.1543(2) 0.4235(2) 0.21772(14) 0.0170(7) Uani 1 1 d . .
O3 O 0.1163(3) 0.4476(3) 0.30701(15) 0.0248(8) Uani 1 1 d . .
O4 O 0.3140(2) 0.6159(2) 0.29921(14) 0.0172(7) Uani 1 1 d . .
O5 O 0.4752(2) 0.5748(2) 0.27987(14) 0.0170(7) Uani 1 1 d . .
O6 O 0.5673(3) 0.5191(3) 0.22673(15) 0.0267(8) Uani 1 1 d . .
O7 O 0.4718(3) 0.8499(3) 0.35736(15) 0.0212(7) Uani 1 1 d . .
O8 O 0.4369(3) 0.6445(3) 0.39329(14) 0.0208(7) Uani 1 1 d . .
O9 O 0.2940(2) 0.4131(2) 0.30403(14) 0.0174(7) Uani 1 1 d . .
O10 O 0.1706(3) 0.2508(3) 0.24546(14) 0.0200(7) Uani 1 1 d . .
O11 O 0.4610(3) 0.7331(3) 0.23315(14) 0.0217(7) Uani 1 1 d . .
O12 O 0.3349(3) 0.5679(3) 0.17848(14) 0.0200(7) Uani 1 1 d . .
O13 O 0.1437(3) 0.3466(3) 0.09507(14) 0.0202(7) Uani 1 1 d . .
O14 O 0.4675(3) 0.5070(3) 0.12514(16) 0.0262(8) Uani 1 1 d D .
H14E H 0.486(5) 0.510(5) 0.1603(12) 0.039 Uiso 1 1 d D U
O15 O 0.3016(3) 0.3204(3) 0.03886(16) 0.0283(8) Uani 1 1 d D .
H15E H 0.276(5) 0.257(2) 0.042(3) 0.042 Uiso 1 1 d D U
O16 O 0.2335(3) 0.6276(3) 0.41167(18) 0.0372(10) Uani 1 1 d D .
H16E H 0.269(5) 0.6959(17) 0.421(3) 0.056 Uiso 1 1 d D U
O17 O 0.1083(3) 0.1328(3) 0.12343(14) 0.0209(7) Uani 1 1 d . .
N1 N 0.6315(3) 0.7950(3) 0.34204(17) 0.0170(8) Uani 1 1 d . .
N2 N 0.2911(3) 0.4559(3) 0.41861(17) 0.0210(9) Uani 1 1 d . .
N3 N 0.2817(3) 0.5277(3) 0.06151(17) 0.0217(9) Uani 1 1 d . .
N4 N -0.0209(3) 0.2102(3) 0.16864(17) 0.0180(8) Uani 1 1 d . .
C1 C 0.0910(4) 0.4177(4) 0.2520(2) 0.0209(10) Uani 1 1 d . .
C2 C 0.5600(4) 0.5725(4) 0.2718(2) 0.0171(10) Uani 1 1 d . .
C3 C 0.6568(4) 0.6353(4) 0.3212(2) 0.0174(10) Uani 1 1 d . .
C4 C 0.6926(4) 0.7430(4) 0.3544(2) 0.0165(9) Uani 1 1 d . .
C5 C 0.6848(4) 0.8970(4) 0.3448(2) 0.0176(10) Uani 1 1 d . .
H5 H 0.7587 0.9256 0.3469 0.021 Uiso 1 1 calc R U
C6 C 0.6432(4) 0.9694(4) 0.3451(2) 0.0165(9) Uani 1 1 d . .
C7 C 0.5421(4) 0.9452(4) 0.3563(2) 0.0212(10) Uani 1 1 d . .
C8 C 0.5160(4) 1.0309(4) 0.3694(2) 0.0297(12) Uani 1 1 d . .
H8 H 0.4492 1.0157 0.3780 0.036 Uiso 1 1 calc R U
C9 C 0.5836(5) 1.1323(4) 0.3697(3) 0.0339(13) Uani 1 1 d . .
H9 H 0.5637 1.1867 0.3796 0.041 Uiso 1 1 calc R U
C10 C 0.6832(5) 1.1598(4) 0.3558(3) 0.0333(13) Uani 1 1 d . .
C11 C 0.7143(4) 1.0781(4) 0.3420(2) 0.0229(11) Uani 1 1 d . .
C12 C 0.8124(4) 1.1070(4) 0.3260(3) 0.0304(12) Uani 1 1 d . .
H12 H 0.8339 1.0540 0.3152 0.036 Uiso 1 1 calc R U
C13 C 0.8777(5) 1.2120(5) 0.3258(3) 0.0457(16) Uani 1 1 d . .
H13 H 0.9438 1.2302 0.3154 0.055 Uiso 1 1 calc R U
C14 C 0.8479(6) 1.2916(5) 0.3407(4) 0.0520(19) Uani 1 1 d . .
H14 H 0.8937 1.3635 0.3409 0.062 Uiso 1 1 calc R U
C15 C 0.7533(6) 1.2656(5) 0.3548(3) 0.0493(18) Uani 1 1 d . .
H15 H 0.7332 1.3200 0.3643 0.059 Uiso 1 1 calc R U
C16 C 0.7859(4) 0.7963(4) 0.3980(2) 0.0203(10) Uani 1 1 d . .
H16 H 0.8085 0.8676 0.4209 0.024 Uiso 1 1 calc R U
C17 C 0.8459(4) 0.7466(4) 0.4082(2) 0.0285(12) Uani 1 1 d . .
H17 H 0.9111 0.7843 0.4369 0.034 Uiso 1 1 calc R U
C18 C 0.8094(4) 0.6410(4) 0.3761(2) 0.0291(12) Uani 1 1 d . .
C19 C 0.7176(4) 0.5856(4) 0.3325(2) 0.0232(11) Uani 1 1 d . .
H19 H 0.6958 0.5140 0.3103 0.028 Uiso 1 1 calc R U
C20 C 0.4818(4) 0.6774(4) 0.4490(2) 0.0225(11) Uani 1 1 d . .
C21 C 0.4461(4) 0.6138(4) 0.4873(2) 0.0217(10) Uani 1 1 d . .
C22 C 0.3659(4) 0.5011(4) 0.4658(2) 0.0209(10) Uani 1 1 d . .
H22 H 0.3686 0.4557 0.4887 0.025 Uiso 1 1 calc R U
C23 C 0.2210(4) 0.3417(4) 0.4047(2) 0.0208(10) Uani 1 1 d . .
C24 C 0.1856(4) 0.2774(4) 0.3465(2) 0.0180(10) Uani 1 1 d . .
C25 C 0.2185(4) 0.3161(4) 0.2944(2) 0.0160(9) Uani 1 1 d . .
C26 C 0.1147(4) 0.1674(4) 0.3333(2) 0.0200(10) Uani 1 1 d . .
H26 H 0.0896 0.1234 0.2940 0.024 Uiso 1 1 calc R U
C27 C 0.0811(4) 0.1229(4) 0.3779(2) 0.0235(11) Uani 1 1 d . .
C28 C 0.1147(4) 0.1844(4) 0.4352(2) 0.0307(12) Uani 1 1 d . .
H28 H 0.0910 0.1525 0.4652 0.037 Uiso 1 1 calc R U
C29 C 0.1839(5) 0.2938(5) 0.4483(2) 0.0334(13) Uani 1 1 d . .
H29 H 0.2066 0.3372 0.4876 0.040 Uiso 1 1 calc R U
C30 C 0.4980(4) 0.6575(4) 0.5491(2) 0.0205(10) Uani 1 1 d . .
C31 C 0.5869(4) 0.7640(4) 0.5701(2) 0.0231(11) Uani 1 1 d . .
C32 C 0.6220(4) 0.8236(4) 0.5296(2) 0.0238(11) Uani 1 1 d . .
H32 H 0.6817 0.8938 0.5430 0.029 Uiso 1 1 calc R U
C33 C 0.5722(4) 0.7826(4) 0.4720(2) 0.0230(11) Uani 1 1 d . .
H33 H 0.5983 0.8249 0.4463 0.028 Uiso 1 1 calc R U
C34 C 0.6353(4) 0.8097(4) 0.6309(2) 0.0262(11) Uani 1 1 d . .
H34 H 0.6930 0.8811 0.6444 0.031 Uiso 1 1 calc R U
C35 C 0.6008(5) 0.7536(5) 0.6703(2) 0.0308(12) Uani 1 1 d . .
H35 H 0.6344 0.7850 0.7107 0.037 Uiso 1 1 calc R U
C36 C 0.5150(5) 0.6490(5) 0.6499(2) 0.0328(13) Uani 1 1 d . .
H36 H 0.4909 0.6090 0.6769 0.039 Uiso 1 1 calc R U
C37 C 0.4650(4) 0.6028(4) 0.5919(2) 0.0286(12) Uani 1 1 d . .
H37 H 0.4063 0.5319 0.5799 0.034 Uiso 1 1 calc R U
C38 C 0.4065(4) 0.6653(4) 0.1850(2) 0.0202(10) Uani 1 1 d . .
C39 C 0.0738(4) 0.3313(4) 0.0499(2) 0.0200(10) Uani 1 1 d . .
C40 C 0.0944(4) 0.4018(4) 0.0140(2) 0.0195(10) Uani 1 1 d . .
C41 C 0.1915(4) 0.5022(4) 0.0283(2) 0.0222(10) Uani 1 1 d . .
H41 H 0.1895 0.5556 0.0116 0.027 Uiso 1 1 calc R U
C42 C 0.3670(4) 0.6343(4) 0.0724(2) 0.0236(11) Uani 1 1 d . .
C43 C 0.4263(4) 0.6999(4) 0.1297(2) 0.0213(10) Uani 1 1 d . .
C44 C 0.5089(4) 0.8023(4) 0.1373(3) 0.0306(12) Uani 1 1 d . .
H44 H 0.5485 0.8475 0.1755 0.037 Uiso 1 1 calc R U
C45 C 0.5339(5) 0.8388(5) 0.0891(3) 0.0404(16) Uani 1 1 d . .
C46 C 0.4775(5) 0.7750(5) 0.0331(3) 0.0430(16) Uani 1 1 d . .
H46 H 0.4959 0.8010 0.0005 0.052 Uiso 1 1 calc R U
C47 C 0.3942(5) 0.6732(5) 0.0248(3) 0.0353(14) Uani 1 1 d . .
H47 H 0.3550 0.6292 -0.0137 0.042 Uiso 1 1 calc R U
C48 C 0.0110(4) 0.3783(4) -0.0350(2) 0.0256(11) Uani 1 1 d . .
C49 C -0.0912(4) 0.2894(4) -0.0450(2) 0.0263(11) Uani 1 1 d . .
C50 C -0.1079(4) 0.2214(5) -0.0083(2) 0.0312(12) Uani 1 1 d . .
H50 H -0.1761 0.1608 -0.0151 0.037 Uiso 1 1 calc R U
C51 C -0.0287(4) 0.2399(4) 0.0367(2) 0.0241(11) Uani 1 1 d . .
H51 H -0.0428 0.1908 0.0595 0.029 Uiso 1 1 calc R U
C52 C -0.1736(5) 0.2666(5) -0.0922(2) 0.0329(13) Uani 1 1 d . .
H52 H -0.2418 0.2063 -0.0984 0.039 Uiso 1 1 calc R U
C53 C -0.1559(5) 0.3305(5) -0.1288(2) 0.0391(15) Uani 1 1 d . .
H53 H -0.2118 0.3151 -0.1600 0.047 Uiso 1 1 calc R U
C54 C -0.0557(5) 0.4182(5) -0.1202(3) 0.0388(14) Uani 1 1 d . .
H54 H -0.0438 0.4626 -0.1457 0.047 Uiso 1 1 calc R U
C55 C 0.0266(5) 0.4414(5) -0.0751(2) 0.0318(13) Uani 1 1 d . .
H55 H 0.0948 0.5005 -0.0707 0.038 Uiso 1 1 calc R U
C56 C 0.5316(6) 0.4956(8) 0.0870(3) 0.075(3) Uani 1 1 d . .
H56A H 0.5194 0.4214 0.0771 0.112 Uiso 1 1 calc R U
H56B H 0.6065 0.5451 0.1061 0.112 Uiso 1 1 calc R U
H56C H 0.5133 0.5126 0.0513 0.112 Uiso 1 1 calc R U
C57 C 0.2793(6) 0.3146(5) -0.0214(2) 0.0421(15) Uani 1 1 d . .
H57A H 0.2025 0.2825 -0.0362 0.063 Uiso 1 1 calc R U
H57B H 0.3054 0.2701 -0.0435 0.063 Uiso 1 1 calc R U
H57C H 0.3149 0.3873 -0.0260 0.063 Uiso 1 1 calc R U
C58 C 0.2515(4) 0.6630(4) 0.2801(2) 0.0249(11) Uani 1 1 d . .
H58A H 0.2128 0.6734 0.3097 0.037 Uiso 1 1 calc R U
H58B H 0.2007 0.6150 0.2431 0.037 Uiso 1 1 calc R U
H58C H 0.2984 0.7328 0.2746 0.037 Uiso 1 1 calc R U
C59 C 0.1568(8) 0.5935(7) 0.4444(5) 0.080(3) Uani 1 1 d . .
H59A H 0.1104 0.5154 0.4289 0.120 Uiso 1 1 calc R U
H59B H 0.1143 0.6302 0.4420 0.120 Uiso 1 1 calc R U
H59C H 0.1920 0.6109 0.4853 0.120 Uiso 1 1 calc R U
C60 C -0.0213(4) 0.3737(4) 0.2196(2) 0.0234(11) Uani 1 1 d . .
C61 C -0.0727(4) 0.2737(4) 0.1764(2) 0.0200(10) Uani 1 1 d . .
C62 C -0.0730(4) 0.1111(4) 0.1704(2) 0.0178(10) Uani 1 1 d . .
H62 H -0.1417 0.0890 0.1779 0.021 Uiso 1 1 calc R U
C63 C -0.0387(4) 0.0313(4) 0.1623(2) 0.0173(10) Uani 1 1 d . .
C64 C 0.0507(4) 0.0469(4) 0.1392(2) 0.0195(10) Uani 1 1 d . .
C65 C 0.0812(4) -0.0361(4) 0.1314(2) 0.0285(12) Uani 1 1 d . .
H65 H 0.1416 -0.0263 0.1161 0.034 Uiso 1 1 calc R U
C66 C 0.0249(5) -0.1275(4) 0.1457(2) 0.0301(12) Uani 1 1 d . .
H66 H 0.0477 -0.1802 0.1408 0.036 Uiso 1 1 calc R U
C67 C -0.0668(4) -0.1482(4) 0.1678(2) 0.0239(11) Uani 1 1 d . .
C68 C -0.1011(4) -0.0688(4) 0.1760(2) 0.0212(10) Uani 1 1 d . .
C69 C -0.1937(4) -0.0931(4) 0.1975(2) 0.0236(11) Uani 1 1 d . .
H69 H -0.2185 -0.0419 0.2033 0.028 Uiso 1 1 calc R U
C70 C -0.2494(4) -0.1900(4) 0.2102(2) 0.0276(12) Uani 1 1 d . .
H70 H -0.3117 -0.2044 0.2244 0.033 Uiso 1 1 calc R U
C71 C -0.2143(5) -0.2664(4) 0.2023(3) 0.0327(13) Uani 1 1 d . .
H71 H -0.2523 -0.3324 0.2113 0.039 Uiso 1 1 calc R U
C72 C -0.1253(5) -0.2459(4) 0.1815(3) 0.0315(12) Uani 1 1 d . .
H72 H -0.1019 -0.2983 0.1761 0.038 Uiso 1 1 calc R U
C73 C -0.1733(4) 0.2371(4) 0.1412(3) 0.0289(12) Uani 1 1 d . .
H73 H -0.2070 0.1700 0.1116 0.035 Uiso 1 1 calc R U
C74 C -0.2229(4) 0.2994(5) 0.1499(3) 0.0351(14) Uani 1 1 d . .
H74 H -0.2909 0.2758 0.1262 0.042 Uiso 1 1 calc R U
C75 C -0.1724(5) 0.3975(5) 0.1936(3) 0.0340(13) Uani 1 1 d . .
C76 C -0.0730(4) 0.4345(4) 0.2294(2) 0.0288(12) Uani 1 1 d . .
H76 H -0.0412 0.5000 0.2600 0.035 Uiso 1 1 calc R U
C77 C 0.3526(4) 0.3048(4) 0.1804(2) 0.0225(10) Uani 1 1 d . .
H77A H 0.3928 0.3064 0.1501 0.034 Uiso 1 1 calc R U
H77B H 0.3016 0.2299 0.1769 0.034 Uiso 1 1 calc R U
H77C H 0.4016 0.3377 0.2190 0.034 Uiso 1 1 calc R U
O18 O 0.2165(3) 0.1215(3) 0.04416(16) 0.0321(9) Uani 1 1 d . .
H18E H 0.1847 0.1232 0.0711 0.048 Uiso 1 1 calc R U
C78 C 0.1413(6) 0.0552(6) -0.0094(3) 0.057(2) Uani 1 1 d . .
H78A H 0.1025 0.0912 -0.0216 0.085 Uiso 1 1 calc R U
H78B H 0.0913 -0.0137 -0.0042 0.085 Uiso 1 1 calc R U
H78C H 0.1782 0.0423 -0.0394 0.085 Uiso 1 1 calc R U
O19 O 0.1032(6) 0.9421(6) 0.4851(3) 0.093(2) Uani 1 1 d . .
H19E H 0.1157 0.9312 0.4518 0.139 Uiso 1 1 calc R U
C79 C 0.1363(8) 0.8907(10) 0.5166(4) 0.091(3) Uani 1 1 d . .
H79A H 0.2139 0.9251 0.5253 0.137 Uiso 1 1 calc R U
H79B H 0.1062 0.8151 0.4942 0.137 Uiso 1 1 calc R U
H79C H 0.1126 0.8947 0.5532 0.137 Uiso 1 1 calc R U
O20 O 0.3286(3) 0.8339(3) 0.41931(19) 0.0420(10) Uani 1 1 d . .
H20E H 0.3759 0.8406 0.4007 0.063 Uiso 1 1 calc R U
C80 C 0.3765(7) 0.8844(7) 0.4795(4) 0.068(2) Uani 1 1 d . .
H80A H 0.3930 0.9600 0.4888 0.103 Uiso 1 1 calc R U
H80B H 0.4421 0.8806 0.4889 0.103 Uiso 1 1 calc R U
H80C H 0.3276 0.8476 0.5024 0.103 Uiso 1 1 calc R U
O21 O 0.1727(6) 0.8874(6) 0.3820(3) 0.094(2) Uani 1 1 d . .
H21E H 0.2052 0.8606 0.3983 0.113 Uiso 1 1 calc R U
C81 C 0.1006(12) 0.8099(12) 0.3286(6) 0.146(6) Uani 1 1 d . .
H81A H 0.0435 0.8266 0.3182 0.219 Uiso 1 1 calc R U
H81B H 0.0703 0.7376 0.3338 0.219 Uiso 1 1 calc R U
H81C H 0.1390 0.8128 0.2974 0.219 Uiso 1 1 calc R U

loop_
_atom_site_aniso_label
_atom_site_aniso_U_11
_atom_site_aniso_U_22
_atom_site_aniso_U_33
_atom_site_aniso_U_23
_atom_site_aniso_U_13
_atom_site_aniso_U_12
Ni1 0.0123(3) 0.0122(3) 0.0178(3) 0.0056(2) 0.0037(2) 0.0033(2)
Ni2 0.0134(3) 0.0113(3) 0.0170(3) 0.0045(2) 0.0027(2) 0.0028(2)
Ni3 0.0176(3) 0.0171(3) 0.0211(3) 0.0070(2) 0.0070(2) 0.0076(2)
Ni4 0.0133(3) 0.0129(3) 0.0195(3) 0.0048(2) 0.0041(2) 0.0051(2)
Ni5 0.0165(3) 0.0153(3) 0.0172(3) 0.0072(2) 0.0036(2) 0.0049(2)
Cl1 0.0451(9) 0.0423(9) 0.0765(12) 0.0098(8) -0.0124(8) 0.0327(8)
Cl2 0.0292(7) 0.0203(6) 0.0452(8) 0.0179(6) 0.0125(6) 0.0056(5)
Cl3 0.0487(10) 0.0555(11) 0.0747(13) 0.0494(10) -0.0126(9) -0.0247(9)
Cl4 0.0513(10) 0.0520(10) 0.0810(13) 0.0134(9) 0.0105(9) 0.0429(9)
O1 0.0191(16) 0.0139(16) 0.0189(16) 0.0066(13) 0.0046(13) 0.0083(13)
O2 0.0159(16) 0.0134(16) 0.0209(17) 0.0055(13) 0.0064(13) 0.0056(13)
O3 0.0224(18) 0.0207(18) 0.030(2) 0.0086(15) 0.0093(15) 0.0076(15)
O4 0.0134(15) 0.0156(16) 0.0221(17) 0.0057(13) 0.0029(13) 0.0069(13)
O5 0.0168(16) 0.0133(16) 0.0208(17) 0.0056(13) 0.0034(13) 0.0070(13)
O6 0.0202(18) 0.031(2) 0.0281(19) 0.0026(16) 0.0052(15) 0.0146(16)
O7 0.0188(17) 0.0146(17) 0.0286(19) 0.0040(14) 0.0073(14) 0.0072(14)
O8 0.0219(17) 0.0189(17) 0.0167(17) 0.0049(14) 0.0054(14) 0.0056(14)
O9 0.0163(16) 0.0132(16) 0.0204(17) 0.0062(13) 0.0057(13) 0.0042(13)
O10 0.0205(17) 0.0150(16) 0.0200(17) 0.0059(14) 0.0026(14) 0.0050(14)
O11 0.0224(18) 0.0122(16) 0.0227(18) 0.0024(14) 0.0014(14) 0.0039(14)
O12 0.0203(17) 0.0147(17) 0.0207(17) 0.0083(14) 0.0034(14) 0.0038(14)
O13 0.0179(17) 0.0172(17) 0.0205(17) 0.0066(14) 0.0002(14) 0.0047(14)
O14 0.0232(18) 0.030(2) 0.0271(19) 0.0143(17) 0.0100(16) 0.0108(16)
O15 0.034(2) 0.0214(19) 0.0266(19) 0.0080(16) 0.0109(16) 0.0092(17)
O16 0.044(2) 0.032(2) 0.044(2) 0.0100(19) 0.030(2) 0.021(2)
O17 0.0199(17) 0.0166(17) 0.0253(18) 0.0072(14) 0.0098(14) 0.0064(14)
N1 0.020(2) 0.014(2) 0.019(2) 0.0047(16) 0.0076(16) 0.0093(16)
N2 0.023(2) 0.022(2) 0.020(2) 0.0089(17) 0.0090(17) 0.0103(18)
N3 0.027(2) 0.017(2) 0.021(2) 0.0100(17) 0.0076(18) 0.0075(18)
N4 0.0144(19) 0.0131(19) 0.023(2) 0.0053(16) 0.0047(16) 0.0040(16)
C1 0.024(3) 0.010(2) 0.031(3) 0.006(2) 0.007(2) 0.0100(19)
C2 0.017(2) 0.010(2) 0.025(2) 0.0087(19) 0.0083(19) 0.0050(18)
C3 0.013(2) 0.019(2) 0.021(2) 0.0084(19) 0.0066(19) 0.0071(19)
C4 0.014(2) 0.018(2) 0.017(2) 0.0077(19) 0.0033(18) 0.0054(18)
C5 0.014(2) 0.017(2) 0.018(2) 0.0031(19) 0.0029(18) 0.0051(19)
C6 0.016(2) 0.015(2) 0.017(2) 0.0052(18) 0.0061(18) 0.0066(19)
C7 0.025(3) 0.017(2) 0.020(2) 0.005(2) 0.002(2) 0.010(2)
C8 0.023(3) 0.032(3) 0.038(3) 0.009(2) 0.010(2) 0.016(2)
C9 0.036(3) 0.025(3) 0.053(4) 0.012(3) 0.019(3) 0.022(3)
C10 0.037(3) 0.020(3) 0.051(4) 0.014(3) 0.017(3) 0.018(2)
C11 0.026(3) 0.013(2) 0.028(3) 0.007(2) 0.004(2) 0.007(2)
C12 0.031(3) 0.022(3) 0.043(3) 0.010(2) 0.015(3) 0.015(2)
C13 0.031(3) 0.034(3) 0.078(5) 0.030(3) 0.026(3) 0.013(3)
C14 0.056(4) 0.027(3) 0.089(6) 0.033(4) 0.041(4) 0.020(3)
C15 0.052(4) 0.030(3) 0.085(5) 0.028(3) 0.034(4) 0.026(3)
C16 0.019(2) 0.020(2) 0.022(2) 0.010(2) 0.005(2) 0.008(2)
C17 0.023(3) 0.030(3) 0.028(3) 0.009(2) -0.002(2) 0.011(2)
C18 0.025(3) 0.032(3) 0.035(3) 0.014(2) 0.002(2) 0.017(2)
C19 0.021(2) 0.015(2) 0.035(3) 0.009(2) 0.006(2) 0.009(2)
C20 0.024(3) 0.020(3) 0.023(3) 0.003(2) 0.007(2) 0.012(2)
C21 0.027(3) 0.016(2) 0.028(3) 0.009(2) 0.014(2) 0.012(2)
C22 0.026(3) 0.021(3) 0.019(2) 0.010(2) 0.008(2) 0.012(2)
C23 0.019(2) 0.022(3) 0.020(2) 0.007(2) 0.0052(19) 0.009(2)
C24 0.015(2) 0.020(2) 0.023(2) 0.013(2) 0.0101(19) 0.0085(19)
C25 0.016(2) 0.014(2) 0.025(3) 0.010(2) 0.0101(19) 0.0102(19)
C26 0.017(2) 0.019(2) 0.028(3) 0.010(2) 0.006(2) 0.011(2)
C27 0.020(2) 0.019(2) 0.033(3) 0.017(2) 0.010(2) 0.005(2)
C28 0.033(3) 0.030(3) 0.030(3) 0.019(2) 0.014(2) 0.010(2)
C29 0.038(3) 0.032(3) 0.024(3) 0.009(2) 0.011(2) 0.011(3)
C30 0.021(2) 0.023(3) 0.017(2) 0.004(2) 0.0026(19) 0.011(2)
C31 0.020(2) 0.028(3) 0.024(3) 0.008(2) 0.005(2) 0.014(2)
C32 0.019(2) 0.022(3) 0.026(3) 0.004(2) 0.004(2) 0.008(2)
C33 0.021(2) 0.029(3) 0.021(2) 0.011(2) 0.008(2) 0.012(2)
C34 0.019(2) 0.028(3) 0.027(3) 0.001(2) 0.002(2) 0.011(2)
C35 0.034(3) 0.036(3) 0.024(3) 0.009(2) 0.003(2) 0.019(3)
C36 0.043(3) 0.039(3) 0.029(3) 0.020(3) 0.012(3) 0.025(3)
C37 0.034(3) 0.024(3) 0.028(3) 0.011(2) 0.010(2) 0.013(2)
C38 0.016(2) 0.023(3) 0.026(3) 0.011(2) 0.007(2) 0.011(2)
C39 0.021(2) 0.017(2) 0.022(2) 0.005(2) 0.004(2) 0.009(2)
C40 0.022(2) 0.017(2) 0.015(2) 0.0017(19) 0.0001(19) 0.009(2)
C41 0.026(3) 0.023(3) 0.017(2) 0.007(2) 0.006(2) 0.012(2)
C42 0.021(2) 0.020(3) 0.027(3) 0.015(2) 0.003(2) 0.005(2)
C43 0.016(2) 0.019(2) 0.025(3) 0.012(2) 0.003(2) 0.0044(19)
C44 0.022(3) 0.026(3) 0.036(3) 0.014(2) -0.003(2) 0.005(2)
C45 0.026(3) 0.034(3) 0.048(4) 0.030(3) 0.002(3) -0.002(2)
C46 0.040(3) 0.046(4) 0.040(3) 0.034(3) 0.011(3) 0.009(3)
C47 0.042(3) 0.030(3) 0.027(3) 0.018(2) 0.004(3) 0.010(3)
C48 0.030(3) 0.029(3) 0.022(3) 0.003(2) 0.003(2) 0.020(2)
C49 0.026(3) 0.035(3) 0.022(3) 0.003(2) 0.004(2) 0.020(2)
C50 0.023(3) 0.034(3) 0.027(3) 0.003(2) -0.002(2) 0.011(2)
C51 0.025(3) 0.022(3) 0.018(2) 0.004(2) 0.000(2) 0.008(2)
C52 0.028(3) 0.045(3) 0.026(3) 0.005(3) 0.000(2) 0.022(3)
C53 0.036(3) 0.062(4) 0.024(3) 0.011(3) -0.002(2) 0.031(3)
C54 0.046(4) 0.055(4) 0.028(3) 0.021(3) 0.003(3) 0.034(3)
C55 0.042(3) 0.036(3) 0.024(3) 0.011(2) 0.004(2) 0.024(3)
C56 0.033(4) 0.132(8) 0.040(4) 0.014(5) 0.020(3) 0.025(5)
C57 0.068(5) 0.039(4) 0.023(3) 0.010(3) 0.016(3) 0.027(3)
C58 0.020(2) 0.024(3) 0.033(3) 0.009(2) 0.006(2) 0.013(2)
C59 0.083(6) 0.065(5) 0.114(8) 0.034(5) 0.070(6) 0.040(5)
C60 0.021(2) 0.017(2) 0.033(3) 0.009(2) 0.015(2) 0.007(2)
C61 0.016(2) 0.015(2) 0.031(3) 0.006(2) 0.011(2) 0.0086(19)
C62 0.015(2) 0.016(2) 0.018(2) 0.0039(19) 0.0045(18) 0.0046(19)
C63 0.019(2) 0.012(2) 0.017(2) 0.0032(18) 0.0030(19) 0.0051(19)
C64 0.023(2) 0.015(2) 0.018(2) 0.0059(19) 0.0067(19) 0.0051(19)
C65 0.032(3) 0.025(3) 0.045(3) 0.017(2) 0.024(3) 0.021(2)
C66 0.045(3) 0.019(3) 0.042(3) 0.015(2) 0.025(3) 0.023(2)
C67 0.026(3) 0.020(3) 0.032(3) 0.011(2) 0.015(2) 0.014(2)
C68 0.022(2) 0.017(2) 0.020(2) 0.0022(19) 0.004(2) 0.007(2)
C69 0.024(3) 0.020(3) 0.029(3) 0.007(2) 0.010(2) 0.011(2)
C70 0.026(3) 0.027(3) 0.033(3) 0.013(2) 0.014(2) 0.012(2)
C71 0.042(3) 0.020(3) 0.045(3) 0.018(2) 0.023(3) 0.016(2)
C72 0.040(3) 0.023(3) 0.043(3) 0.017(2) 0.017(3) 0.020(3)
C73 0.020(3) 0.016(3) 0.045(3) 0.009(2) 0.003(2) 0.005(2)
C74 0.015(3) 0.040(3) 0.054(4) 0.020(3) 0.005(2) 0.015(2)
C75 0.029(3) 0.029(3) 0.055(4) 0.016(3) 0.012(3) 0.021(3)
C76 0.030(3) 0.025(3) 0.038(3) 0.009(2) 0.012(2) 0.019(2)
C77 0.021(2) 0.022(3) 0.027(3) 0.011(2) 0.006(2) 0.011(2)
O18 0.035(2) 0.027(2) 0.032(2) 0.0092(17) 0.0152(17) 0.0107(17)
C78 0.065(5) 0.041(4) 0.043(4) 0.002(3) 0.018(4) 0.011(4)
O19 0.091(5) 0.102(5) 0.079(5) 0.017(4) 0.016(4) 0.046(4)
C79 0.064(6) 0.149(10) 0.059(5) 0.007(6) -0.004(5) 0.063(7)
O20 0.037(2) 0.039(2) 0.052(3) 0.011(2) 0.022(2) 0.018(2)
C80 0.063(5) 0.076(6) 0.061(5) -0.002(4) 0.013(4) 0.038(5)
O21 0.106(6) 0.112(6) 0.098(5) 0.023(4) 0.018(4) 0.085(5)
C81 0.160(13) 0.171(14) 0.129(11) -0.032(10) -0.013(10) 0.140(12)

loop_
_atom_type_symbol
_atom_type_description
_atom_type_scat_dispersion_real
_atom_type_scat_dispersion_imag
_atom_type_scat_source
C C 0.0033 0.0016 'International Tables Vol C Tables 4.2.6.8 and 6.1.1.4'
H H 0.0000 0.0000 'International Tables Vol C Tables 4.2.6.8 and 6.1.1.4'
Cl Cl 0.1484 0.1585 'International Tables Vol C Tables 4.2.6.8 and 6.1.1.4'
N N 0.0061 0.0033 'International Tables Vol C Tables 4.2.6.8 and 6.1.1.4'
Ni Ni 0.3393 1.1124 'International Tables Vol C Tables 4.2.6.8 and 6.1.1.4'
O O 0.0106 0.0060 'International Tables Vol C Tables 4.2.6.8 and 6.1.1.4'

loop_
_geom_angle_atom_site_label_1
_geom_angle_atom_site_label_2
_geom_angle_atom_site_label_3
_geom_angle
O12 Ni1 O2 92.61(13)
O12 Ni1 O9 179.14(13)
O2 Ni1 O9 86.62(13)
O12 Ni1 O5 92.89(13)
O2 Ni1 O5 168.18(13)
O9 Ni1 O5 87.81(13)
O12 Ni1 O4 91.95(13)
O2 Ni1 O4 86.79(12)
O9 Ni1 O4 87.63(13)
O5 Ni1 O4 82.58(12)
O12 Ni1 O1 83.36(13)
O2 Ni1 O1 85.40(13)
O9 Ni1 O1 96.94(12)
O5 Ni1 O1 105.63(13)
O4 Ni1 O1 170.69(12)
O12 Ni1 Ni3 134.61(10)
O2 Ni1 Ni3 82.52(9)
O9 Ni1 Ni3 44.92(9)
O5 Ni1 Ni3 86.17(9)
O4 Ni1 Ni3 42.87(9)
O1 Ni1 Ni3 140.41(9)
O17 Ni2 N4 87.35(14)
O17 Ni2 O1 99.34(13)
N4 Ni2 O1 172.13(14)
O17 Ni2 O2 172.57(13)
N4 Ni2 O2 88.11(14)
O1 Ni2 O2 84.80(12)
O17 Ni2 O10 89.47(13)
N4 Ni2 O10 88.75(14)
O1 Ni2 O10 87.20(13)
O2 Ni2 O10 84.55(13)
O17 Ni2 O13 99.49(13)
N4 Ni2 O13 105.33(14)
O1 Ni2 O13 77.78(12)
O2 Ni2 O13 87.38(13)
O10 Ni2 O13 163.54(13)
O4 Ni3 N2 161.97(15)
O4 Ni3 O16 98.45(15)
N2 Ni3 O16 94.66(17)
O4 Ni3 O8 78.06(13)
N2 Ni3 O8 89.08(15)
O16 Ni3 O8 92.55(16)
O4 Ni3 O9 87.59(13)
N2 Ni3 O9 82.21(14)
O16 Ni3 O9 166.96(15)
O8 Ni3 O9 100.03(13)
O4 Ni3 O3 85.49(13)
N2 Ni3 O3 107.73(15)
O16 Ni3 O3 86.41(16)
O8 Ni3 O3 163.19(13)
O9 Ni3 O3 82.53(13)
O4 Ni3 Ni1 44.02(9)
N2 Ni3 Ni1 125.10(12)
O16 Ni3 Ni1 140.09(13)
O8 Ni3 Ni1 91.54(9)
O9 Ni3 Ni1 43.72(9)
O3 Ni3 Ni1 78.77(9)
O7 Ni4 N1 88.36(14)
O7 Ni4 O4 97.27(13)
N1 Ni4 O4 174.37(14)
O7 Ni4 O5 174.99(14)
N1 Ni4 O5 90.61(14)
O4 Ni4 O5 83.78(13)
O7 Ni4 O8 97.08(13)
N1 Ni4 O8 103.51(14)
O4 Ni4 O8 75.89(13)
O5 Ni4 O8 87.93(13)
O7 Ni4 O11 92.81(13)
N1 Ni4 O11 92.46(14)
O4 Ni4 O11 87.27(13)
O5 Ni4 O11 82.33(12)
O8 Ni4 O11 161.39(12)
N3 Ni5 O13 89.83(15)
N3 Ni5 O1 158.37(15)
O13 Ni5 O1 80.38(13)
N3 Ni5 O15 98.06(16)
O13 Ni5 O15 90.40(14)
O1 Ni5 O15 101.22(14)
N3 Ni5 O14 98.76(16)
O13 Ni5 O14 171.24(14)
O1 Ni5 O14 92.09(13)
O15 Ni5 O14 86.67(15)
N3 Ni5 O12 81.54(15)
O13 Ni5 O12 100.59(13)
O1 Ni5 O12 81.39(12)
O15 Ni5 O12 169.00(14)
O14 Ni5 O12 82.54(14)
C77 O1 Ni5 122.4(3)
C77 O1 Ni2 114.9(3)
Ni5 O1 Ni2 101.38(14)
C77 O1 Ni1 121.6(3)
Ni5 O1 Ni1 97.86(13)
Ni2 O1 Ni1 93.20(13)
C1 O2 Ni1 127.4(3)
C1 O2 Ni2 117.7(3)
Ni1 O2 Ni2 93.47(13)
C1 O3 Ni3 124.6(3)
C58 O4 Ni4 116.3(3)
C58 O4 Ni3 122.0(3)
Ni4 O4 Ni3 104.96(14)
C58 O4 Ni1 119.4(3)
Ni4 O4 Ni1 96.07(13)
Ni3 O4 Ni1 93.11(13)
C2 O5 Ni1 138.1(3)
C2 O5 Ni4 123.7(3)
Ni1 O5 Ni4 94.66(13)
C7 O7 Ni4 125.0(3)
C20 O8 Ni3 122.9(3)
C20 O8 Ni4 133.9(3)
Ni3 O8 Ni4 100.14(14)
C25 O9 Ni1 121.9(3)
C25 O9 Ni3 116.9(3)
Ni1 O9 Ni3 91.35(13)
C25 O10 Ni2 129.2(3)
C38 O11 Ni4 129.8(3)
C38 O12 Ni1 125.3(3)
C38 O12 Ni5 123.9(3)
Ni1 O12 Ni5 97.04(13)
C39 O13 Ni5 125.2(3)
C39 O13 Ni2 134.0(3)
Ni5 O13 Ni2 100.31(14)
C56 O14 Ni5 127.9(4)
C56 O14 H14E 118(4)
Ni5 O14 H14E 105(4)
C57 O15 Ni5 125.4(3)
C57 O15 H15E 108(4)
Ni5 O15 H15E 117(5)
C59 O16 Ni3 127.1(4)
C59 O16 H16E 112(5)
Ni3 O16 H16E 120(5)
C64 O17 Ni2 122.3(3)
C5 N1 C4 116.7(4)
C5 N1 Ni4 123.0(3)
C4 N1 Ni4 120.2(3)
C22 N2 C23 117.7(4)
C22 N2 Ni3 122.4(3)
C23 N2 Ni3 119.4(3)
C41 N3 C42 117.9(4)
C41 N3 Ni5 124.0(3)
C42 N3 Ni5 117.5(3)
C62 N4 C61 117.3(4)
C62 N4 Ni2 122.1(3)
C61 N4 Ni2 120.1(3)
O3 C1 O2 126.5(5)
O3 C1 C60 120.9(4)
O2 C1 C60 112.6(4)
O6 C2 O5 124.8(4)
O6 C2 C3 117.4(4)
O5 C2 C3 117.7(4)
C19 C3 C4 118.9(4)
C19 C3 C2 117.2(4)
C4 C3 C2 123.8(4)
C16 C4 C3 119.8(4)
C16 C4 N1 121.2(4)
C3 C4 N1 119.0(4)
N1 C5 C6 126.6(4)
N1 C5 H5 116.7
C6 C5 H5 116.7
C7 C6 C5 122.0(4)
C7 C6 C11 119.5(4)
C5 C6 C11 117.9(4)
O7 C7 C6 123.8(4)
O7 C7 C8 117.7(5)
C6 C7 C8 118.5(4)
C9 C8 C7 122.1(5)
C9 C8 H8 119.0
C7 C8 H8 119.0
C8 C9 C10 121.9(5)
C8 C9 H9 119.1
C10 C9 H9 119.1
C9 C10 C15 122.0(5)
C9 C10 C11 119.1(5)
C15 C10 C11 118.9(5)
C12 C11 C10 117.8(5)
C12 C11 C6 123.5(4)
C10 C11 C6 118.7(5)
C13 C12 C11 120.7(5)
C13 C12 H12 119.6
C11 C12 H12 119.6
C12 C13 C14 121.0(6)
C12 C13 H13 119.5
C14 C13 H13 119.5
C15 C14 C13 119.5(6)
C15 C14 H14 120.2
C13 C14 H14 120.2
C14 C15 C10 122.0(6)
C14 C15 H15 119.0
C10 C15 H15 119.0
C17 C16 C4 120.7(5)
C17 C16 H16 119.7
C4 C16 H16 119.7
C16 C17 C18 118.9(5)
C16 C17 H17 120.5
C18 C17 H17 120.5
C19 C18 C17 122.0(5)
C19 C18 Cl1 118.7(4)
C17 C18 Cl1 119.3(4)
C18 C19 C3 119.6(5)
C18 C19 H19 120.2
C3 C19 H19 120.2
O8 C20 C21 123.1(4)
O8 C20 C33 118.4(4)
C21 C20 C33 118.5(5)
C20 C21 C22 121.5(5)
C20 C21 C30 119.8(4)
C22 C21 C30 118.3(4)
N2 C22 C21 126.9(5)
N2 C22 H22 116.6
C21 C22 H22 116.6
C29 C23 C24 119.0(5)
C29 C23 N2 120.9(4)
C24 C23 N2 120.0(4)
C26 C24 C23 119.6(4)
C26 C24 C25 114.7(4)
C23 C24 C25 125.7(4)
O10 C25 O9 125.0(4)
O10 C25 C24 116.9(4)
O9 C25 C24 118.1(4)
C27 C26 C24 119.6(5)
C27 C26 H26 120.2
C24 C26 H26 120.2
C28 C27 C26 121.8(5)
C28 C27 Cl2 119.5(4)
C26 C27 Cl2 118.8(4)
C27 C28 C29 118.7(5)
C27 C28 H28 120.6
C29 C28 H28 120.6
C28 C29 C23 121.4(5)
C28 C29 H29 119.3
C23 C29 H29 119.3
C37 C30 C31 116.1(4)
C37 C30 C21 124.5(5)
C31 C30 C21 119.4(4)
C32 C31 C34 121.4(5)
C32 C31 C30 118.6(4)
C34 C31 C30 119.9(5)
C33 C32 C31 121.6(5)
C33 C32 H32 119.2
C31 C32 H32 119.2
C32 C33 C20 122.0(5)
C32 C33 H33 119.0
C20 C33 H33 119.0
C35 C34 C31 121.7(5)
C35 C34 H34 119.1
C31 C34 H34 119.1
C34 C35 C36 118.5(5)
C34 C35 H35 120.7
C36 C35 H35 120.7
C37 C36 C35 121.6(5)
C37 C36 H36 119.2
C35 C36 H36 119.2
C36 C37 C30 122.1(5)
C36 C37 H37 119.0
C30 C37 H37 119.0
O11 C38 O12 124.7(4)
O11 C38 C43 118.0(4)
O12 C38 C43 117.3(4)
O13 C39 C40 123.5(4)
O13 C39 C51 117.9(4)
C40 C39 C51 118.6(4)
C39 C40 C41 122.0(4)
C39 C40 C48 119.3(4)
C41 C40 C48 118.3(4)
N3 C41 C40 127.0(5)
N3 C41 H41 116.5
C40 C41 H41 116.5
C47 C42 C43 119.6(5)
C47 C42 N3 118.5(5)
C43 C42 N3 121.9(4)
C44 C43 C42 119.1(5)
C44 C43 C38 116.4(4)
C42 C43 C38 124.5(4)
C43 C44 C45 120.0(5)
C43 C44 H44 120.0
C45 C44 H44 120.0
C46 C45 C44 121.3(5)
C46 C45 Cl3 119.4(4)
C44 C45 Cl3 119.2(5)
C47 C46 C45 119.4(5)
C47 C46 H46 120.3
C45 C46 H46 120.3
C46 C47 C42 120.6(5)
C46 C47 H47 119.7
C42 C47 H47 119.7
C49 C48 C55 116.7(5)
C49 C48 C40 120.3(5)
C55 C48 C40 123.0(5)
C50 C49 C48 118.3(5)
C50 C49 C52 120.9(5)
C48 C49 C52 120.7(5)
C51 C50 C49 122.2(5)
C51 C50 H50 118.9
C49 C50 H50 118.9
C50 C51 C39 121.2(5)
C50 C51 H51 119.4
C39 C51 H51 119.4
C53 C52 C49 120.7(6)
C53 C52 H52 119.7
C49 C52 H52 119.7
C52 C53 C54 119.8(5)
C52 C53 H53 120.1
C54 C53 H53 120.1
C55 C54 C53 120.8(6)
C55 C54 H54 119.6
C53 C54 H54 119.6
C54 C55 C48 121.2(6)
C54 C55 H55 119.4
C48 C55 H55 119.4
O14 C56 H56A 109.5
O14 C56 H56B 109.5
H56A C56 H56B 109.5
O14 C56 H56C 109.5
H56A C56 H56C 109.5
H56B C56 H56C 109.5
O15 C57 H57A 109.5
O15 C57 H57B 109.5
H57A C57 H57B 109.5
O15 C57 H57C 109.5
H57A C57 H57C 109.5
H57B C57 H57C 109.5
O4 C58 H58A 109.5
O4 C58 H58B 109.5
H58A C58 H58B 109.5
O4 C58 H58C 109.5
H58A C58 H58C 109.5
H58B C58 H58C 109.5
O16 C59 H59A 109.5
O16 C59 H59B 109.5
H59A C59 H59B 109.5
O16 C59 H59C 109.5
H59A C59 H59C 109.5
H59B C59 H59C 109.5
C76 C60 C61 119.6(5)
C76 C60 C1 120.1(5)
C61 C60 C1 120.1(4)
C73 C61 C60 120.7(4)
C73 C61 N4 120.3(4)
C60 C61 N4 119.0(4)
N4 C62 C63 127.5(4)
N4 C62 H62 116.3
C63 C62 H62 116.3
C64 C63 C62 121.1(4)
C64 C63 C68 120.3(4)
C62 C63 C68 118.6(4)
O17 C64 C63 124.0(4)
O17 C64 C65 117.1(4)
C63 C64 C65 118.9(4)
C66 C65 C64 120.6(5)
C66 C65 H65 119.7
C64 C65 H65 119.7
C65 C66 C67 122.7(5)
C65 C66 H66 118.7
C67 C66 H66 118.7
C66 C67 C72 121.3(5)
C66 C67 C68 119.0(4)
C72 C67 C68 119.7(5)
C69 C68 C67 117.3(4)
C69 C68 C63 124.3(4)
C67 C68 C63 118.4(4)
C70 C69 C68 121.5(5)
C70 C69 H69 119.2
C68 C69 H69 119.2
C69 C70 C71 120.4(5)
C69 C70 H70 119.8
C71 C70 H70 119.8
C72 C71 C70 119.7(5)
C72 C71 H71 120.1
C70 C71 H71 120.1
C71 C72 C67 121.4(5)
C71 C72 H72 119.3
C67 C72 H72 119.3
C74 C73 C61 119.4(5)
C74 C73 H73 120.3
C61 C73 H73 120.3
C73 C74 C75 119.6(5)
C73 C74 H74 120.2
C75 C74 H74 120.2
C76 C75 C74 121.8(5)
C76 C75 Cl4 119.4(4)
C74 C75 Cl4 118.8(4)
C60 C76 C75 118.8(5)
C60 C76 H76 120.6
C75 C76 H76 120.6
O1 C77 H77A 109.5
O1 C77 H77B 109.5
H77A C77 H77B 109.5
O1 C77 H77C 109.5
H77A C77 H77C 109.5
H77B C77 H77C 109.5
C78 O18 H18E 109.5
O18 C78 H78A 109.5
O18 C78 H78B 109.5
H78A C78 H78B 109.5
O18 C78 H78C 109.5
H78A C78 H78C 109.5
H78B C78 H78C 109.5
C79 O19 H19E 109.5
O19 C79 H79A 109.5
O19 C79 H79B 109.5
H79A C79 H79B 109.5
O19 C79 H79C 109.5
H79A C79 H79C 109.5
H79B C79 H79C 109.5
C80 O20 H20E 109.5
O20 C80 H80A 109.5
O20 C80 H80B 109.5
H80A C80 H80B 109.5
O20 C80 H80C 109.5
H80A C80 H80C 109.5
H80B C80 H80C 109.5
C81 O21 H21E 109.5
O21 C81 H81A 109.5
O21 C81 H81B 109.5
H81A C81 H81B 109.5
O21 C81 H81C 109.5
H81A C81 H81C 109.5
H81B C81 H81C 109.5

loop_
_geom_bond_atom_site_label_1
_geom_bond_atom_site_label_2
_geom_bond_distance
Ni1 O12 2.008(3)
Ni1 O2 2.040(3)
Ni1 O9 2.049(3)
Ni1 O5 2.058(3)
Ni1 O4 2.062(3)
Ni1 O1 2.073(3)
Ni1 Ni3 2.9634(10)
Ni2 O17 1.997(3)
Ni2 N4 2.038(4)
Ni2 O1 2.056(3)
Ni2 O2 2.081(3)
Ni2 O10 2.102(3)
Ni2 O13 2.108(3)
Ni3 O4 2.019(3)
Ni3 N2 2.025(4)
Ni3 O16 2.030(4)
Ni3 O8 2.032(3)
Ni3 O9 2.093(3)
Ni3 O3 2.205(4)
Ni4 O7 2.006(3)
Ni4 N1 2.008(4)
Ni4 O4 2.010(3)
Ni4 O5 2.061(3)
Ni4 O8 2.135(3)
Ni4 O11 2.224(3)
Ni5 N3 2.006(4)
Ni5 O13 2.016(3)
Ni5 O1 2.036(3)
Ni5 O15 2.081(4)
Ni5 O14 2.084(4)
Ni5 O12 2.126(3)
Cl1 C18 1.753(5)
Cl2 C27 1.748(5)
Cl3 C45 1.738(6)
Cl4 C75 1.745(5)
O1 C77 1.448(6)
O2 C1 1.287(6)
O3 C1 1.259(6)
O4 C58 1.442(6)
O5 C2 1.276(6)
O6 C2 1.242(6)
O7 C7 1.305(6)
O8 C20 1.309(6)
O9 C25 1.288(5)
O10 C25 1.240(6)
O11 C38 1.252(6)
O12 C38 1.286(6)
O13 C39 1.306(6)
O14 C56 1.412(8)
O14 H14E 0.84(2)
O15 C57 1.427(7)
O15 H15E 0.85(2)
O16 C59 1.401(8)
O16 H16E 0.85(2)
O17 C64 1.312(6)
N1 C5 1.308(6)
N1 C4 1.436(6)
N2 C22 1.294(6)
N2 C23 1.441(6)
N3 C41 1.302(6)
N3 C42 1.426(6)
N4 C62 1.302(6)
N4 C61 1.421(6)
C1 C60 1.499(7)
C2 C3 1.500(6)
C3 C19 1.399(7)
C3 C4 1.419(7)
C4 C16 1.392(7)
C5 C6 1.422(7)
C5 H5 0.9500
C6 C7 1.417(7)
C6 C11 1.469(7)
C7 C8 1.436(7)
C8 C9 1.349(8)
C8 H8 0.9500
C9 C10 1.413(8)
C9 H9 0.9500
C10 C15 1.418(8)
C10 C11 1.435(7)
C11 C12 1.413(7)
C12 C13 1.386(8)
C12 H12 0.9500
C13 C14 1.398(9)
C13 H13 0.9500
C14 C15 1.351(9)
C14 H14 0.9500
C15 H15 0.9500
C16 C17 1.384(7)
C16 H16 0.9500
C17 C18 1.385(8)
C17 H17 0.9500
C18 C19 1.378(7)
C19 H19 0.9500
C20 C21 1.411(7)
C20 C33 1.432(7)
C21 C22 1.450(7)
C21 C30 1.454(7)
C22 H22 0.9500
C23 C29 1.398(7)
C23 C24 1.404(7)
C24 C26 1.396(7)
C24 C25 1.513(6)
C26 C27 1.387(7)
C26 H26 0.9500
C27 C28 1.374(8)
C28 C29 1.385(8)
C28 H28 0.9500
C29 H29 0.9500
C30 C37 1.421(7)
C30 C31 1.433(7)
C31 C32 1.419(7)
C31 C34 1.424(7)
C32 C33 1.358(7)
C32 H32 0.9500
C33 H33 0.9500
C34 C35 1.364(8)
C34 H34 0.9500
C35 C36 1.399(8)
C35 H35 0.9500
C36 C37 1.370(8)
C36 H36 0.9500
C37 H37 0.9500
C38 C43 1.525(7)
C39 C40 1.421(7)
C39 C51 1.422(7)
C40 C41 1.438(7)
C40 C48 1.453(7)
C41 H41 0.9500
C42 C47 1.396(7)
C42 C43 1.419(7)
C43 C44 1.385(7)
C44 C45 1.387(8)
C44 H44 0.9500
C45 C46 1.381(9)
C46 C47 1.379(8)
C46 H46 0.9500
C47 H47 0.9500
C48 C49 1.413(8)
C48 C55 1.428(8)
C49 C50 1.411(8)
C49 C52 1.417(7)
C50 C51 1.373(7)
C50 H50 0.9500
C51 H51 0.9500
C52 C53 1.366(9)
C52 H52 0.9500
C53 C54 1.392(9)
C53 H53 0.9500
C54 C55 1.383(8)
C54 H54 0.9500
C55 H55 0.9500
C56 H56A 0.9800
C56 H56B 0.9800
C56 H56C 0.9800
C57 H57A 0.9800
C57 H57B 0.9800
C57 H57C 0.9800
C58 H58A 0.9800
C58 H58B 0.9800
C58 H58C 0.9800
C59 H59A 0.9800
C59 H59B 0.9800
C59 H59C 0.9800
C60 C76 1.390(7)
C60 C61 1.407(7)
C61 C73 1.403(7)
C62 C63 1.435(7)
C62 H62 0.9500
C63 C64 1.409(7)
C63 C68 1.455(7)
C64 C65 1.440(7)
C65 C66 1.349(7)
C65 H65 0.9500
C66 C67 1.414(7)
C66 H66 0.9500
C67 C72 1.418(7)
C67 C68 1.429(7)
C68 C69 1.413(7)
C69 C70 1.390(7)
C69 H69 0.9500
C70 C71 1.399(8)
C70 H70 0.9500
C71 C72 1.365(8)
C71 H71 0.9500
C72 H72 0.9500
C73 C74 1.381(8)
C73 H73 0.9500
C74 C75 1.395(8)
C74 H74 0.9500
C75 C76 1.394(8)
C76 H76 0.9500
C77 H77A 0.9800
C77 H77B 0.9800
C77 H77C 0.9800
O18 C78 1.418(8)
O18 H18E 0.8400
C78 H78A 0.9800
C78 H78B 0.9800
C78 H78C 0.9800
O19 C79 1.349(12)
O19 H19E 0.8400
C79 H79A 0.9800
C79 H79B 0.9800
C79 H79C 0.9800
O20 C80 1.414(9)
O20 H20E 0.8400
C80 H80A 0.9800
C80 H80B 0.9800
C80 H80C 0.9800
O21 C81 1.436(13)
O21 H21E 0.8400
C81 H81A 0.9800
C81 H81B 0.9800
C81 H81C 0.9800

loop_
_geom_hbond_atom_site_label_D
_geom_hbond_atom_site_label_H
_geom_hbond_atom_site_label_A
_geom_hbond_distance_DH
_geom_hbond_distance_HA
_geom_hbond_distance_DA
_geom_hbond_angle_DHA
O14 H14E O6 0.84(2) 1.82(3) 2.625(5) 160(6)
O15 H15E O18 0.85(2) 1.77(2) 2.615(5) 177(7)
O16 H16E O20 0.85(2) 1.80(3) 2.625(6) 164(7)
O18 H18E O17 0.84 1.79 2.624(5) 172.9
O19 H19E O21 0.84 2.06 2.872(10) 162.9
O20 H20E O7 0.84 1.80 2.641(5) 177.0
O21 H21E O20 0.84 2.02 2.807(8) 155.1

loop_
_geom_torsion_atom_site_label_1
_geom_torsion_atom_site_label_2
_geom_torsion_atom_site_label_3
_geom_torsion_atom_site_label_4
_geom_torsion
Ni3 O3 C1 O2 7.2(7)
Ni3 O3 C1 C60 -170.4(3)
Ni1 O2 C1 O3 -4.5(7)
Ni2 O2 C1 O3 114.6(5)
Ni1 O2 C1 C60 173.3(3)
Ni2 O2 C1 C60 -67.5(4)
Ni1 O5 C2 O6 11.7(8)
Ni4 O5 C2 O6 -141.2(4)
Ni1 O5 C2 C3 -165.6(3)
Ni4 O5 C2 C3 41.5(5)
O6 C2 C3 C19 -40.3(6)
O5 C2 C3 C19 137.2(4)
O6 C2 C3 C4 136.0(5)
O5 C2 C3 C4 -46.5(6)
C19 C3 C4 C16 -1.2(7)
C2 C3 C4 C16 -177.4(4)
C19 C3 C4 N1 178.7(4)
C2 C3 C4 N1 2.5(7)
C5 N1 C4 C16 38.2(6)
Ni4 N1 C4 C16 -141.3(4)
C5 N1 C4 C3 -141.7(4)
Ni4 N1 C4 C3 38.8(5)
C4 N1 C5 C6 -167.6(4)
Ni4 N1 C5 C6 11.9(7)
N1 C5 C6 C7 15.5(7)
N1 C5 C6 C11 -173.4(4)
Ni4 O7 C7 C6 -18.2(6)
Ni4 O7 C7 C8 164.0(4)
C5 C6 C7 O7 -12.2(7)
C11 C6 C7 O7 176.8(4)
C5 C6 C7 C8 165.6(5)
C11 C6 C7 C8 -5.3(7)
O7 C7 C8 C9 179.7(5)
C6 C7 C8 C9 1.7(8)
C7 C8 C9 C10 1.6(9)
C8 C9 C10 C15 178.5(6)
C8 C9 C10 C11 -1.1(9)
C9 C10 C11 C12 177.5(5)
C15 C10 C11 C12 -2.1(9)
C9 C10 C11 C6 -2.6(8)
C15 C10 C11 C6 177.8(6)
C7 C6 C11 C12 -174.3(5)
C5 C6 C11 C12 14.4(7)
C7 C6 C11 C10 5.8(7)
C5 C6 C11 C10 -165.5(5)
C10 C11 C12 C13 2.2(9)
C6 C11 C12 C13 -177.7(6)
C11 C12 C13 C14 -0.8(10)
C12 C13 C14 C15 -0.8(12)
C13 C14 C15 C10 0.9(12)
C9 C10 C15 C14 -179.0(7)
C11 C10 C15 C14 0.6(11)
C3 C4 C16 C17 2.0(7)
N1 C4 C16 C17 -177.9(4)
C4 C16 C17 C18 -2.8(8)
C16 C17 C18 C19 2.9(8)
C16 C17 C18 Cl1 -177.7(4)
C17 C18 C19 C3 -2.1(8)
Cl1 C18 C19 C3 178.4(4)
C4 C3 C19 C18 1.3(7)
C2 C3 C19 C18 177.7(5)
Ni3 O8 C20 C21 28.2(6)
Ni4 O8 C20 C21 -175.9(3)
Ni3 O8 C20 C33 -152.6(4)
Ni4 O8 C20 C33 3.3(7)
O8 C20 C21 C22 8.8(8)
C33 C20 C21 C22 -170.4(5)
O8 C20 C21 C30 -177.9(4)
C33 C20 C21 C30 2.9(7)
C23 N2 C22 C21 178.6(5)
Ni3 N2 C22 C21 6.1(7)
C20 C21 C22 N2 -28.5(8)
C30 C21 C22 N2 158.2(5)
C22 N2 C23 C29 41.0(7)
Ni3 N2 C23 C29 -146.3(4)
C22 N2 C23 C24 -141.6(5)
Ni3 N2 C23 C24 31.2(6)
C29 C23 C24 C26 -0.2(7)
N2 C23 C24 C26 -177.7(4)
C29 C23 C24 C25 -179.4(5)
N2 C23 C24 C25 3.1(7)
Ni2 O10 C25 O9 -31.7(6)
Ni2 O10 C25 C24 148.8(3)
Ni1 O9 C25 O10 19.9(6)
Ni3 O9 C25 O10 130.2(4)
Ni1 O9 C25 C24 -160.6(3)
Ni3 O9 C25 C24 -50.3(5)
C26 C24 C25 O10 8.5(6)
C23 C24 C25 O10 -172.3(5)
C26 C24 C25 O9 -171.1(4)
C23 C24 C25 O9 8.1(7)
C23 C24 C26 C27 -0.7(7)
C25 C24 C26 C27 178.6(4)
C24 C26 C27 C28 0.8(8)
C24 C26 C27 Cl2 179.4(4)
C26 C27 C28 C29 0.1(8)
Cl2 C27 C28 C29 -178.5(5)
C27 C28 C29 C23 -1.1(9)
C24 C23 C29 C28 1.2(8)
N2 C23 C29 C28 178.6(5)
C20 C21 C30 C37 176.4(5)
C22 C21 C30 C37 -10.2(7)
C20 C21 C30 C31 -1.7(7)
C22 C21 C30 C31 171.8(5)
C37 C30 C31 C32 -178.6(5)
C21 C30 C31 C32 -0.3(7)
C37 C30 C31 C34 -1.2(7)
C21 C30 C31 C34 177.0(4)
C34 C31 C32 C33 -176.2(5)
C30 C31 C32 C33 1.1(7)
C31 C32 C33 C20 0.1(8)
O8 C20 C33 C32 178.6(5)
C21 C20 C33 C32 -2.2(8)
C32 C31 C34 C35 178.9(5)
C30 C31 C34 C35 1.6(8)
C31 C34 C35 C36 -0.7(8)
C34 C35 C36 C37 -0.6(9)
C35 C36 C37 C30 0.9(9)
C31 C30 C37 C36 0.0(8)
C21 C30 C37 C36 -178.1(5)
Ni4 O11 C38 O12 7.9(7)
Ni4 O11 C38 C43 -171.8(3)
Ni1 O12 C38 O11 -14.6(7)
Ni5 O12 C38 O11 -145.7(4)
Ni1 O12 C38 C43 165.1(3)
Ni5 O12 C38 C43 34.0(6)
Ni5 O13 C39 C40 -22.9(6)
Ni2 O13 C39 C40 166.6(3)
Ni5 O13 C39 C51 158.0(3)
Ni2 O13 C39 C51 -12.5(7)
O13 C39 C40 C41 -6.4(8)
C51 C39 C40 C41 172.7(5)
O13 C39 C40 C48 -179.5(4)
C51 C39 C40 C48 -0.3(7)
C42 N3 C41 C40 -176.8(5)
Ni5 N3 C41 C40 -6.0(7)
C39 C40 C41 N3 22.5(8)
C48 C40 C41 N3 -164.4(5)
C41 N3 C42 C47 -52.2(7)
Ni5 N3 C42 C47 136.4(4)
C41 N3 C42 C43 129.6(5)
Ni5 N3 C42 C43 -41.8(6)
C47 C42 C43 C44 1.2(8)
N3 C42 C43 C44 179.3(5)
C47 C42 C43 C38 -178.1(5)
N3 C42 C43 C38 0.1(8)
O11 C38 C43 C44 4.4(7)
O12 C38 C43 C44 -175.3(5)
O11 C38 C43 C42 -176.4(5)
O12 C38 C43 C42 3.9(7)
C42 C43 C44 C45 -1.0(8)
C38 C43 C44 C45 178.3(5)
C43 C44 C45 C46 0.2(10)
C43 C44 C45 Cl3 -179.5(5)
C44 C45 C46 C47 0.4(11)
Cl3 C45 C46 C47 -179.8(5)
C45 C46 C47 C42 -0.3(10)
C43 C42 C47 C46 -0.5(9)
N3 C42 C47 C46 -178.8(6)
C39 C40 C48 C49 3.3(7)
C41 C40 C48 C49 -170.0(5)
C39 C40 C48 C55 -176.5(5)
C41 C40 C48 C55 10.2(7)
C55 C48 C49 C50 176.2(5)
C40 C48 C49 C50 -3.6(7)
C55 C48 C49 C52 -1.1(7)
C40 C48 C49 C52 179.1(5)
C48 C49 C50 C51 1.0(8)
C52 C49 C50 C51 178.2(5)
C49 C50 C51 C39 2.0(8)
O13 C39 C51 C50 176.9(5)
C40 C39 C51 C50 -2.3(8)
C50 C49 C52 C53 -177.5(5)
C48 C49 C52 C53 -0.3(8)
C49 C52 C53 C54 0.8(9)
C52 C53 C54 C55 0.2(9)
C53 C54 C55 C48 -1.7(9)
C49 C48 C55 C54 2.1(8)
C40 C48 C55 C54 -178.1(5)
O3 C1 C60 C76 56.5(7)
O2 C1 C60 C76 -121.4(5)
O3 C1 C60 C61 -127.4(5)
O2 C1 C60 C61 54.7(6)
C76 C60 C61 C73 3.3(8)
C1 C60 C61 C73 -172.8(5)
C76 C60 C61 N4 -177.2(5)
C1 C60 C61 N4 6.7(7)
C62 N4 C61 C73 -53.9(6)
Ni2 N4 C61 C73 133.8(4)
C62 N4 C61 C60 126.6(5)
Ni2 N4 C61 C60 -45.7(6)
C61 N4 C62 C63 178.3(5)
Ni2 N4 C62 C63 -9.5(7)
N4 C62 C63 C64 -13.4(8)
N4 C62 C63 C68 169.4(5)
Ni2 O17 C64 C63 34.8(6)
Ni2 O17 C64 C65 -145.9(4)
C62 C63 C64 O17 -0.2(7)
C68 C63 C64 O17 177.0(4)
C62 C63 C64 C65 -179.4(5)
C68 C63 C64 C65 -2.3(7)
O17 C64 C65 C66 -179.0(5)
C63 C64 C65 C66 0.4(8)
C64 C65 C66 C67 1.1(9)
C65 C66 C67 C72 178.9(6)
C65 C66 C67 C68 -0.7(9)
C66 C67 C68 C69 179.3(5)
C72 C67 C68 C69 -0.3(7)
C66 C67 C68 C63 -1.2(7)
C72 C67 C68 C63 179.2(5)
C64 C63 C68 C69 -177.9(5)
C62 C63 C68 C69 -0.6(7)
C64 C63 C68 C67 2.7(7)
C62 C63 C68 C67 179.9(4)
C67 C68 C69 C70 0.1(7)
C63 C68 C69 C70 -179.4(5)
C68 C69 C70 C71 0.3(8)
C69 C70 C71 C72 -0.5(9)
C70 C71 C72 C67 0.2(9)
C66 C67 C72 C71 -179.4(6)
C68 C67 C72 C71 0.2(9)
C60 C61 C73 C74 -1.2(8)
N4 C61 C73 C74 179.3(5)
C61 C73 C74 C75 -0.3(9)
C73 C74 C75 C76 -0.5(9)
C73 C74 C75 Cl4 179.4(5)
C61 C60 C76 C75 -4.0(8)
C1 C60 C76 C75 172.1(5)
C74 C75 C76 C60 2.6(9)
Cl4 C75 C76 C60 -177.3(4)
